data_8106724
loop_
_publ_author_name
'Zeng, Huahui'
'Shen, Qianjin'

_publ_section_title
;
 Crystal structure of trimethyammonium 2,6-dicarboxyisonicotinate
 monohydrate, C11H16N2O7
;
_journal_issue 6
_journal_name_full 'Zeitschrift f\"ur Kristallographie - New Crystal Structures'
_journal_page_first 929
_journal_page_last 930
_journal_paper_doi 10.1515/ncrs-2017-0085
_journal_volume 232
_journal_year 2017
_chemical_formula_moiety 'C8 H5 N O6, C3 H10 N, H2 O'
_chemical_formula_sum 'C11 H16 N2 O7'
_chemical_formula_weight 288.26
_space_group_crystal_system orthorhombic
_space_group_IT_number 62
_space_group_name_Hall '-P 2ac 2n'
_space_group_name_H-M_alt 'P n m a'
_atom_sites_solution_hydrogens mixed
_cell_angle_alpha 90
_cell_angle_beta 90
_cell_angle_gamma 90
_cell_formula_units_Z 4
_cell_length_a 13.753(3)
_cell_length_b 6.9471(15)
_cell_length_c 13.797(3)
_cell_measurement_reflns_used 1091
_cell_measurement_temperature 296(2)
_cell_measurement_theta_max 27.1
_cell_measurement_theta_min 3.27
_cell_volume 1318.2(5)
_computing_structure_refinement 'SHELXL-2014/7 (Sheldrick, 2014)'
_diffrn_ambient_temperature 296(2)
_diffrn_measured_fraction_theta_full 0.924
_diffrn_measured_fraction_theta_max 0.925
_diffrn_measurement_device_type 'CCD area detector'
_diffrn_measurement_method 'phi and omega scans'
_diffrn_radiation_type MoK\a
_diffrn_radiation_wavelength 0.71073
_diffrn_reflns_av_R_equivalents 0.0149
_diffrn_reflns_av_unetI/netI 0.0168
_diffrn_reflns_Laue_measured_fraction_full 0.924
_diffrn_reflns_Laue_measured_fraction_max 0.925
_diffrn_reflns_limit_h_max 6
_diffrn_reflns_limit_h_min -16
_diffrn_reflns_limit_k_max 8
_diffrn_reflns_limit_k_min -8
_diffrn_reflns_limit_l_max 15
_diffrn_reflns_limit_l_min -11
_diffrn_reflns_number 2337
_diffrn_reflns_point_group_measured_fraction_full 0.924
_diffrn_reflns_point_group_measured_fraction_max 0.925
_diffrn_reflns_theta_full 24.998
_diffrn_reflns_theta_max 24.998
_diffrn_reflns_theta_min 2.962
_exptl_absorpt_coefficient_mu 0.122
_exptl_absorpt_correction_type multi-scan
_exptl_absorpt_process_details sadabs
_exptl_crystal_colour colorless
_exptl_crystal_density_diffrn 1.452
_exptl_crystal_description block
_exptl_crystal_F_000 608
_exptl_crystal_size_max 0.310
_exptl_crystal_size_mid 0.200
_exptl_crystal_size_min 0.090
_refine_diff_density_max 0.263
_refine_diff_density_min -0.220
_refine_diff_density_rms 0.039
_refine_ls_extinction_coef 0.004(2)
_refine_ls_extinction_expression Fc^*^=kFc[1+0.001xFc^2^\l^3^/sin(2\q)]^-1/4^
_refine_ls_extinction_method 'SHELXL-2014/7 (Sheldrick 2014'
_refine_ls_goodness_of_fit_ref 0.671
_refine_ls_hydrogen_treatment mixed
_refine_ls_matrix_type full
_refine_ls_number_parameters 129
_refine_ls_number_reflns 1176
_refine_ls_number_restraints 5
_refine_ls_restrained_S_all 0.670
_refine_ls_R_factor_all 0.0476
_refine_ls_R_factor_gt 0.0386
_refine_ls_shift/su_max 0.000
_refine_ls_shift/su_mean 0.000
_refine_ls_structure_factor_coef Fsqd
_refine_ls_weighting_details 'w=1/[\s^2^(Fo^2^)+(0.1819P)^2^+0.8471P] where P=(Fo^2^+2Fc^2^)/3'
_refine_ls_weighting_scheme calc
_refine_ls_wR_factor_gt 0.1350
_refine_ls_wR_factor_ref 0.1650
_reflns_Friedel_coverage 0.000
_reflns_Friedel_fraction_full .
_reflns_Friedel_fraction_max .
_reflns_number_gt 952
_reflns_number_total 1176
_reflns_threshold_expression 'I > 2\s(I)'
_cod_data_source_file suppl_ncrs-2017-0085_suppl.cif
_cod_data_source_block 2
_cod_database_code 8106724
_shelx_space_group_comment
;
The symmetry employed for this shelxl refinement is uniquely defined
by the following loop, which should always be used as a source of
symmetry information in preference to the above space-group names.
They are only intended as comments.
;
_shelx_estimated_absorpt_t_min 0.963
_shelx_estimated_absorpt_t_max 0.989
_publcif_info_exptl_table_max_cols 4
_publcif_info_exptl_table_use_headnotes n

loop_
_space_group_symop_operation_xyz
'x, y, z'
'-x+1/2, -y, z+1/2'
'x+1/2, -y+1/2, -z+1/2'
'-x, y+1/2, -z'
'-x, -y, -z'
'x-1/2, y, -z-1/2'
'-x-1/2, y-1/2, z-1/2'
'x, -y-1/2, z'

loop_
_atom_site_label
_atom_site_type_symbol
_atom_site_fract_x
_atom_site_fract_y
_atom_site_fract_z
_atom_site_U_iso_or_equiv
_atom_site_adp_type
_atom_site_occupancy
_atom_site_site_symmetry_order
_atom_site_calc_flag
_atom_site_refinement_flags_posn
_atom_site_refinement_flags_adp
_atom_site_refinement_flags_occupancy
_atom_site_disorder_assembly
_atom_site_disorder_group
O1 O -0.00104(13) 0.7500 -0.24357(14) 0.0512(6) Uani 1 2 d DS T P . .
H1 H -0.050(2) 0.7500 -0.205(2) 0.077 Uiso 1 2 d DS U P . .
C1 C 0.08627(15) 0.7500 -0.0920(2) 0.0311(6) Uani 1 2 d S T P . .
O1W O 0.16822(18) 0.2500 0.1588(2) 0.1134(16) Uani 1 2 d DS T P . .
H1WA H 0.2249(19) 0.2500 0.184(4) 0.170 Uiso 1 2 d DS U P . .
H1WB H 0.171(4) 0.204(12) 0.101(2) 0.170 Uiso 0.5 1 d D U P . .
N1 N 0.00062(13) 0.7500 -0.04626(15) 0.0293(5) Uani 1 2 d S T P . .
O2 O 0.15759(15) 0.7500 -0.24728(16) 0.0771(9) Uani 1 2 d S T P . .
C2 C 0.08378(17) 0.7500 -0.2003(2) 0.0427(7) Uani 1 2 d S T P . .
N2 N 0.13312(14) 0.7500 0.42134(15) 0.0358(6) Uani 1 2 d S T P . .
H2 H 0.1964 0.7500 0.4264 0.043 Uiso 1 2 d R U P . .
O3 O -0.17174(12) 0.7500 0.04999(15) 0.0445(6) Uani 1 2 d S T P . .
C3 C 0.17511(16) 0.7500 -0.04319(19) 0.0328(6) Uani 1 2 d S T P . .
H3A H 0.2334 0.7500 -0.0774 0.039 Uiso 1 2 calc R U P . .
O4 O -0.09335(12) 0.7500 0.19156(16) 0.0584(7) Uani 1 2 d S T P . .
C4 C 0.17479(16) 0.7500 0.05624(19) 0.0310(6) Uani 1 2 d S T P . .
C5 C 0.08616(14) 0.7500 0.1041(2) 0.0319(6) Uani 1 2 d S T P . .
H5A H 0.0838 0.7500 0.1714 0.038 Uiso 1 2 calc R U P . .
O5 O 0.25857(12) 0.7500 0.20436(14) 0.0527(7) Uani 1 2 d DS T P . .
H5 H 0.3125(16) 0.7500 0.237(2) 0.079 Uiso 1 2 d DS U P . .
C6 C 0.00097(15) 0.7500 0.04994(19) 0.0286(6) Uani 1 2 d S T P . .
O6 O 0.34730(12) 0.7500 0.06927(15) 0.0526(6) Uani 1 2 d S T P . .
C7 C -0.09705(15) 0.7500 0.1010(2) 0.0333(6) Uani 1 2 d S T P . .
C8 C 0.26997(16) 0.7500 0.1110(2) 0.0354(6) Uani 1 2 d S T P . .
C9 C 0.10307(14) 0.5741(3) 0.36902(16) 0.0470(6) Uani 1 1 d . . . . .
H9A H 0.1377 0.5660 0.3087 0.070 Uiso 1 1 calc R U . . .
H9B H 0.0345 0.5790 0.3565 0.070 Uiso 1 1 calc R U . . .
H9C H 0.1176 0.4631 0.4078 0.070 Uiso 1 1 calc R U . . .
C11 C 0.0954(2) 0.7500 0.5219(2) 0.0535(9) Uani 1 2 d S T P . .
H11A H 0.1178 0.6373 0.5553 0.064 Uiso 1 1 d R U . . .
H11B H 0.0257 0.7500 0.5201 0.064 Uiso 1 2 d R U P . .

loop_
_atom_site_aniso_label
_atom_site_aniso_U_11
_atom_site_aniso_U_22
_atom_site_aniso_U_33
_atom_site_aniso_U_23
_atom_site_aniso_U_13
_atom_site_aniso_U_12
O1 0.0431(11) 0.0843(16) 0.0262(13) 0.000 -0.0072(8) 0.000
C1 0.0256(12) 0.0433(13) 0.0244(15) 0.000 0.0004(9) 0.000
O1W 0.0350(12) 0.255(5) 0.050(2) 0.000 -0.0114(11) 0.000
N1 0.0240(10) 0.0393(11) 0.0246(13) 0.000 0.0002(8) 0.000
O2 0.0472(13) 0.155(3) 0.0296(15) 0.000 0.0132(10) 0.000
C2 0.0355(14) 0.0665(18) 0.0259(16) 0.000 0.0017(11) 0.000
N2 0.0215(10) 0.0552(13) 0.0308(14) 0.000 0.0004(8) 0.000
O3 0.0194(8) 0.0757(13) 0.0383(13) 0.000 0.0002(7) 0.000
C3 0.0233(11) 0.0502(14) 0.0249(15) 0.000 0.0051(9) 0.000
O4 0.0274(10) 0.121(2) 0.0271(14) 0.000 0.0070(8) 0.000
C4 0.0211(11) 0.0452(13) 0.0268(16) 0.000 -0.0019(9) 0.000
C5 0.0245(12) 0.0520(15) 0.0193(15) 0.000 0.0015(9) 0.000
O5 0.0234(9) 0.1077(18) 0.0269(13) 0.000 -0.0045(7) 0.000
C6 0.0212(11) 0.0411(13) 0.0235(16) 0.000 0.0007(9) 0.000
O6 0.0202(9) 0.1010(17) 0.0366(13) 0.000 0.0003(7) 0.000
C7 0.0231(12) 0.0469(14) 0.0299(18) 0.000 0.0023(10) 0.000
C8 0.0230(11) 0.0564(15) 0.0268(16) 0.000 -0.0005(10) 0.000
C9 0.0465(10) 0.0504(12) 0.0441(14) -0.0019(9) 0.0000(9) -0.0038(9)
C11 0.0488(16) 0.077(2) 0.034(2) 0.000 0.0053(13) 0.000

loop_
_atom_type_symbol
_atom_type_description
_atom_type_scat_dispersion_real
_atom_type_scat_dispersion_imag
_atom_type_scat_source
C C 0.0033 0.0016 'International Tables Vol C Tables 4.2.6.8 and 6.1.1.4'
H H 0.0000 0.0000 'International Tables Vol C Tables 4.2.6.8 and 6.1.1.4'
N N 0.0061 0.0033 'International Tables Vol C Tables 4.2.6.8 and 6.1.1.4'
O O 0.0106 0.0060 'International Tables Vol C Tables 4.2.6.8 and 6.1.1.4'

loop_
_geom_angle_atom_site_label_1
_geom_angle_atom_site_label_2
_geom_angle_atom_site_label_3
_geom_angle
_geom_angle_site_symmetry_1
_geom_angle_site_symmetry_3
C2 O1 H1 115(3) . .
N1 C1 C3 122.9(3) . .
N1 C1 C2 116.9(2) . .
C3 C1 C2 120.2(2) . .
H1WA O1W H1WB 110(3) . .
C6 N1 C1 118.0(2) . .
O2 C2 O1 120.3(3) . .
O2 C2 C1 121.2(2) . .
O1 C2 C1 118.4(2) . .
C9 N2 C9 111.5(2) 8_575 .
C9 N2 C11 111.06(14) 8_575 .
C9 N2 C11 111.06(14) . .
C9 N2 H2 108.5 8_575 .
C9 N2 H2 108.5 . .
C11 N2 H2 105.9 . .
C4 C3 C1 118.7(2) . .
C4 C3 H3A 120.7 . .
C1 C3 H3A 120.7 . .
C3 C4 C5 118.6(2) . .
C3 C4 C8 119.8(2) . .
C5 C4 C8 121.6(2) . .
C4 C5 C6 119.0(3) . .
C4 C5 H5A 120.5 . .
C6 C5 H5A 120.5 . .
C8 O5 H5 114(3) . .
N1 C6 C5 122.7(2) . .
N1 C6 C7 117.4(2) . .
C5 C6 C7 119.9(2) . .
O3 C7 O4 126.8(2) . .
O3 C7 C6 118.0(3) . .
O4 C7 C6 115.3(2) . .
O6 C8 O5 125.4(2) . .
O6 C8 C4 121.6(2) . .
O5 C8 C4 113.0(2) . .
N2 C9 H9A 109.5 . .
N2 C9 H9B 109.5 . .
H9A C9 H9B 109.5 . .
N2 C9 H9C 109.5 . .
H9A C9 H9C 109.5 . .
H9B C9 H9C 109.5 . .
N2 C11 H11A 109.7 . .
N2 C11 H11B 109.1 . .
H11A C11 H11B 109.5 . .

loop_
_geom_bond_atom_site_label_1
_geom_bond_atom_site_label_2
_geom_bond_distance
_geom_bond_site_symmetry_2
O1 C2 1.310(3) .
O1 H1 0.863(10) .
C1 N1 1.336(3) .
C1 C3 1.395(3) .
C1 C2 1.494(5) .
O1W H1WA 0.857(10) .
O1W H1WB 0.856(10) .
N1 C6 1.327(4) .
O2 C2 1.204(3) .
N2 C9 1.478(2) 8_575
N2 C9 1.478(2) .
N2 C11 1.481(4) .
N2 H2 0.8737 .
O3 C7 1.246(3) .
C3 C4 1.372(4) .
C3 H3A 0.9300 .
O4 C7 1.250(4) .
C4 C5 1.386(3) .
C4 C8 1.511(3) .
C5 C6 1.389(3) .
C5 H5A 0.9300 .
O5 C8 1.298(4) .
O5 H5 0.867(10) .
C6 C7 1.521(3) .
O6 C8 1.209(3) .
C9 H9A 0.9600 .
C9 H9B 0.9600 .
C9 H9C 0.9600 .
C11 H11A 0.9594 .
C11 H11B 0.9590 .

loop_
_publcif_info_datablock.id
_publcif_info_datablock.publ_exptl
_publcif_info_datablock.publ_geom
_publcif_info_datablock.structure
{e764865f-1060-45de-83be-8369a8ce303e} y y y

loop_
_publcif_info_exptl_table_extra_item
sin_theta_over_lambda_max

loop_
_publcif_info_tables.block_id
_publcif_info_tables.reference_item
{e764865f-1060-45de-83be-8369a8ce303e} '_publcif_info_datablock.publ_exptl'

loop_
_publcif_info_cif.paper_type
CE
